data_7101854
loop_
_publ_author_name
'Sakamoto, Masami'
'Unosawa, Atsushi'
'Kobaru, Shuichiro'
'Hasegawa, Yasuhiro'
'Mino, Takashi'
'Kasashima, Yoshio'
'Fujita, Tsutomu'

_publ_section_title
;
 Diastereoselective photocycloaddition using memory effect of molecular
 chirality controlled by crystallization.
;
_journal_issue 16
_journal_name_full 'Chemical communications (Cambridge, England)'
_journal_page_first 1632
_journal_page_last 1634
_journal_paper_doi 10.1039/b617888j
_journal_year 2007
_chemical_formula_sum 'C19 H21 N O4'
_chemical_formula_weight 327.37
_chemical_name_common (S,aR)-1b
_chemical_name_systematic
;

(S,aR)-1b
;
_space_group_IT_number 4
_symmetry_cell_setting monoclinic
_symmetry_space_group_name_Hall 'P 2yb'
_symmetry_space_group_name_H-M 'P 1 21 1'
_atom_sites_solution_hydrogens geom
_atom_sites_solution_primary direct
_atom_sites_solution_secondary difmap
_audit_creation_method SHELXL-97
_cell_angle_alpha 90.00
_cell_angle_beta 99.4860(10)
_cell_angle_gamma 90.00
_cell_formula_units_Z 2
_cell_length_a 7.6654(5)
_cell_length_b 12.7990(8)
_cell_length_c 9.0881(6)
_cell_measurement_reflns_used 2565
_cell_measurement_temperature 298
_cell_measurement_theta_max 26.04
_cell_measurement_theta_min 2.27
_cell_volume 879.44(10)
_computing_cell_refinement 'Bruker SMART'
_computing_data_collection 'Bruker SMART'
_computing_data_reduction 'Bruker SAINT'
_computing_molecular_graphics 'Bruker SHELXTL'
_computing_publication_material 'Bruker SHELXTL'
_computing_structure_refinement 'SHELXL-97 (Sheldrick, 1997)'
_computing_structure_solution 'SHELXS-97 (Sheldrick, 1990)'
_diffrn_ambient_temperature 298
_diffrn_detector_area_resol_mean 8.333
_diffrn_measured_fraction_theta_full 0.914
_diffrn_measured_fraction_theta_max 0.914
_diffrn_measurement_device_type 'CCD area detector'
_diffrn_measurement_method 'phi and omega scans'
_diffrn_radiation_monochromator graphite
_diffrn_radiation_source 'fine-focus sealed tube'
_diffrn_radiation_type MoK\a
_diffrn_radiation_wavelength 0.71073
_diffrn_reflns_av_R_equivalents 0.0109
_diffrn_reflns_av_sigmaI/netI 0.0177
_diffrn_reflns_limit_h_max 9
_diffrn_reflns_limit_h_min -8
_diffrn_reflns_limit_k_max 16
_diffrn_reflns_limit_k_min -17
_diffrn_reflns_limit_l_max 9
_diffrn_reflns_limit_l_min -12
_diffrn_reflns_number 4957
_diffrn_reflns_theta_full 28.35
_diffrn_reflns_theta_max 28.35
_diffrn_reflns_theta_min 2.27
_exptl_absorpt_coefficient_mu 0.087
_exptl_absorpt_correction_T_max 0.9661
_exptl_absorpt_correction_T_min 0.9579
_exptl_absorpt_correction_type empirical
_exptl_absorpt_process_details
;
SADABS Sheldrick 1996
;
_exptl_crystal_colour colorless
_exptl_crystal_density_diffrn 1.236
_exptl_crystal_density_meas 0
_exptl_crystal_density_method 'not measured'
_exptl_crystal_description cubic
_exptl_crystal_F_000 348
_exptl_crystal_size_max 0.50
_exptl_crystal_size_mid 0.40
_exptl_crystal_size_min 0.40
_refine_diff_density_max 0.149
_refine_diff_density_min -0.221
_refine_diff_density_rms 0.042
_refine_ls_abs_structure_details 'Flack H D (1983), Acta Cryst. A39, 876-881'
_refine_ls_abs_structure_Flack -0.5(12)
_refine_ls_extinction_method none
_refine_ls_goodness_of_fit_ref 0.496
_refine_ls_hydrogen_treatment constr
_refine_ls_matrix_type full
_refine_ls_number_parameters 219
_refine_ls_number_reflns 3564
_refine_ls_number_restraints 1
_refine_ls_restrained_S_all 0.496
_refine_ls_R_factor_all 0.0493
_refine_ls_R_factor_gt 0.0445
_refine_ls_shift/su_max 0.074
_refine_ls_shift/su_mean 0.002
_refine_ls_structure_factor_coef Fsqd
_refine_ls_weighting_details 'calc w=1/[\s^2^(Fo^2^)+(0.1000P)^2^+1.0000P] where P=(Fo^2^+2Fc^2^)/3'
_refine_ls_weighting_scheme calc
_refine_ls_wR_factor_gt 0.1048
_refine_ls_wR_factor_ref 0.1129
_reflns_number_gt 3211
_reflns_number_total 3564
_reflns_threshold_expression >2sigma(I)
_cod_data_source_file b617888j.txt
_cod_data_source_block saka16b_p21
_cod_depositor_comments
;
The following automatic conversions were performed:
'_symmetry_cell_setting' value 'Monoclinic' changed to 'monoclinic'
according to '/home/saulius/struct/CIF-dictionaries/cif_core.dic'
dictionary named 'cif_core.dic' version 2.4.1 from 2010-06-29.

Automatic conversion script
Id: cif_fix_enum 1527 2010-12-29 10:47:43Z saulius 
;
_cod_original_sg_symbol_H-M P2(1)
_cod_database_code 7101854

loop_
_symmetry_equiv_pos_as_xyz
'x, y, z'
'-x, y+1/2, -z'

loop_
_atom_site_label
_atom_site_type_symbol
_atom_site_fract_x
_atom_site_fract_y
_atom_site_fract_z
_atom_site_U_iso_or_equiv
_atom_site_adp_type
_atom_site_occupancy
_atom_site_symmetry_multiplicity
_atom_site_calc_flag
_atom_site_refinement_flags
C1 C 0.6944(2) 0.95407(15) 0.4590(2) 0.0464(4) Uani 1 1 d .
C2 C 0.6337(3) 0.85604(16) 0.4779(2) 0.0557(5) Uani 1 1 d .
C3 C 0.5556(3) 0.7960(2) 0.3518(3) 0.0698(6) Uani 1 1 d .
H3 H 0.5109 0.7297 0.3647 0.084 Uiso 1 1 calc R
C4 C 0.5473(3) 0.8365(2) 0.2130(3) 0.0706(7) Uani 1 1 d .
H4 H 0.4968 0.7966 0.1315 0.085 Uiso 1 1 calc R
C5 C 0.6114(3) 0.9353(2) 0.1878(2) 0.0590(5) Uani 1 1 d .
C6 C 0.6083(3) 0.9780(3) 0.0425(2) 0.0731(8) Uani 1 1 d .
H6 H 0.5594 0.9389 -0.0404 0.088 Uiso 1 1 calc R
C7 C 0.6742(4) 1.0733(3) 0.0221(3) 0.0785(8) Uani 1 1 d .
H7 H 0.6688 1.0998 -0.0739 0.094 Uiso 1 1 calc R
C8 C 0.7499(4) 1.1318(2) 0.1437(3) 0.0750(7) Uani 1 1 d .
H8 H 0.7972 1.1971 0.1285 0.090 Uiso 1 1 calc R
C9 C 0.7565(3) 1.0953(2) 0.2874(2) 0.0605(5) Uani 1 1 d .
H9 H 0.8073 1.1364 0.3676 0.073 Uiso 1 1 calc R
C10 C 0.6873(2) 0.99672(17) 0.3137(2) 0.0500(4) Uani 1 1 d .
C11 C 0.7640(2) 1.01994(14) 0.5933(2) 0.0435(4) Uani 1 1 d .
C12 C 1.0706(3) 0.9546(2) 0.5857(3) 0.0706(6) Uani 1 1 d .
H12A H 1.1028 0.9852 0.4963 0.085 Uiso 1 1 calc R
H12B H 1.0283 0.8840 0.5638 0.085 Uiso 1 1 calc R
C13 C 1.2232(4) 0.9558(3) 0.7112(4) 0.0906(9) Uani 1 1 d .
H13A H 1.2148 0.8982 0.7791 0.109 Uiso 1 1 calc R
H13B H 1.3341 0.9501 0.6736 0.109 Uiso 1 1 calc R
C14 C 1.2126(3) 1.0579(2) 0.7885(3) 0.0753(7) Uani 1 1 d .
H14A H 1.2755 1.1117 0.7434 0.090 Uiso 1 1 calc R
H14B H 1.2631 1.0522 0.8934 0.090 Uiso 1 1 calc R
C15 C 1.0141(3) 1.08323(16) 0.7694(2) 0.0518(5) Uani 1 1 d .
H15 H 0.9665 1.0631 0.8590 0.062 Uiso 1 1 calc R
C16 C 0.9789(3) 1.19756(17) 0.7351(2) 0.0528(5) Uani 1 1 d .
C17 C 0.9361(4) 1.3610(2) 0.8419(4) 0.0839(8) Uani 1 1 d .
H17B H 0.8228 1.3743 0.7824 0.126 Uiso 1 1 calc R
H17C H 1.0273 1.3902 0.7938 0.126 Uiso 1 1 calc R
H17A H 0.9407 1.3924 0.9384 0.126 Uiso 1 1 calc R
C18 C 0.6613(6) 0.7105(3) 0.6436(4) 0.1048(11) Uani 1 1 d .
H18A H 0.7415 0.6794 0.5837 0.126 Uiso 1 1 calc R
H18B H 0.5450 0.6802 0.6133 0.126 Uiso 1 1 calc R
C19 C 0.7231(6) 0.6897(3) 0.8004(5) 0.1235(14) Uani 1 1 d .
H19B H 0.6413 0.7189 0.8586 0.185 Uiso 1 1 calc R
H19A H 0.8374 0.7209 0.8299 0.185 Uiso 1 1 calc R
H19C H 0.7314 0.6156 0.8164 0.185 Uiso 1 1 calc R
N1 N 0.9372(2) 1.01806(13) 0.64257(18) 0.0495(4) Uani 1 1 d .
O1 O 0.6637(2) 1.07557(12) 0.65212(16) 0.0585(4) Uani 1 1 d .
O2 O 0.6537(3) 0.82079(13) 0.6213(2) 0.0766(5) Uani 1 1 d .
O3 O 0.9726(3) 1.23640(13) 0.61535(19) 0.0772(5) Uani 1 1 d .
O4 O 0.9625(2) 1.24976(13) 0.85871(18) 0.0656(4) Uani 1 1 d .

loop_
_atom_site_aniso_label
_atom_site_aniso_U_11
_atom_site_aniso_U_22
_atom_site_aniso_U_33
_atom_site_aniso_U_23
_atom_site_aniso_U_13
_atom_site_aniso_U_12
C1 0.0418(9) 0.0463(10) 0.0500(10) -0.0056(8) 0.0040(7) -0.0017(8)
C2 0.0517(11) 0.0502(12) 0.0633(12) -0.0025(9) 0.0038(9) -0.0013(9)
C3 0.0541(12) 0.0527(13) 0.0992(19) -0.0175(12) 0.0024(12) -0.0094(10)
C4 0.0539(12) 0.0814(18) 0.0686(14) -0.0247(13) -0.0130(10) 0.0053(12)
C5 0.0427(10) 0.0720(14) 0.0584(12) -0.0150(10) -0.0035(8) 0.0114(10)
C6 0.0591(13) 0.111(2) 0.0445(11) -0.0177(12) -0.0063(9) 0.0270(14)
C7 0.0732(16) 0.114(2) 0.0478(12) 0.0102(14) 0.0096(11) 0.0243(17)
C8 0.0740(15) 0.0919(18) 0.0607(14) 0.0203(13) 0.0155(12) 0.0047(14)
C9 0.0615(12) 0.0697(14) 0.0500(10) 0.0049(10) 0.0079(9) -0.0023(11)
C10 0.0404(9) 0.0619(12) 0.0459(10) -0.0056(8) 0.0021(7) 0.0070(9)
C11 0.0500(9) 0.0393(9) 0.0410(8) 0.0051(7) 0.0068(7) 0.0009(8)
C12 0.0537(12) 0.0791(16) 0.0778(15) -0.0247(13) 0.0069(11) 0.0041(12)
C13 0.0597(14) 0.095(2) 0.110(2) -0.0325(18) -0.0072(14) 0.0188(15)
C14 0.0586(13) 0.0753(16) 0.0826(16) -0.0121(13) -0.0159(12) 0.0014(12)
C15 0.0596(11) 0.0511(11) 0.0419(9) -0.0021(8) -0.0001(8) -0.0030(9)
C16 0.0572(11) 0.0474(10) 0.0518(11) -0.0039(8) 0.0032(9) -0.0086(9)
C17 0.0865(19) 0.0533(15) 0.116(2) -0.0206(14) 0.0297(17) -0.0122(13)
C18 0.144(3) 0.0674(18) 0.100(2) 0.0235(16) 0.011(2) -0.008(2)
C19 0.139(3) 0.110(3) 0.120(3) 0.047(2) 0.016(3) 0.001(3)
N1 0.0493(8) 0.0486(8) 0.0489(8) -0.0089(7) 0.0030(7) -0.0005(7)
O1 0.0588(8) 0.0637(9) 0.0521(7) -0.0059(7) 0.0065(6) 0.0145(7)
O2 0.0960(13) 0.0559(10) 0.0772(11) 0.0092(8) 0.0119(9) -0.0128(9)
O3 0.1149(15) 0.0563(10) 0.0596(9) 0.0085(8) 0.0120(9) -0.0132(9)
O4 0.0838(10) 0.0499(8) 0.0642(9) -0.0121(7) 0.0151(8) -0.0105(8)

loop_
_atom_type_symbol
_atom_type_description
_atom_type_scat_dispersion_real
_atom_type_scat_dispersion_imag
_atom_type_scat_source
C C 0.0033 0.0016 'International Tables Vol C Tables 4.2.6.8 and 6.1.1.4'
H H 0.0000 0.0000 'International Tables Vol C Tables 4.2.6.8 and 6.1.1.4'
N N 0.0061 0.0033 'International Tables Vol C Tables 4.2.6.8 and 6.1.1.4'
O O 0.0106 0.0060 'International Tables Vol C Tables 4.2.6.8 and 6.1.1.4'

loop_
_geom_angle_atom_site_label_1
_geom_angle_atom_site_label_2
_geom_angle_atom_site_label_3
_geom_angle
C2 C1 C10 120.67(18)
C2 C1 C11 119.83(17)
C10 C1 C11 119.46(17)
C1 C2 O2 116.06(19)
C1 C2 C3 120.2(2)
O2 C2 C3 123.8(2)
C4 C3 C2 119.4(2)
C4 C3 H3 120.3
C2 C3 H3 120.3
C3 C4 C5 122.5(2)
C3 C4 H4 118.7
C5 C4 H4 118.8
C4 C5 C6 123.3(2)
C4 C5 C10 118.5(2)
C6 C5 C10 118.2(2)
C7 C6 C5 121.8(2)
C7 C6 H6 119.1
C5 C6 H6 119.1
C6 C7 C8 119.9(2)
C6 C7 H7 120.0
C8 C7 H7 120.0
C9 C8 C7 121.3(3)
C9 C8 H8 119.4
C7 C8 H8 119.4
C8 C9 C10 120.6(2)
C8 C9 H9 119.7
C10 C9 H9 119.7
C9 C10 C1 123.03(19)
C9 C10 C5 118.3(2)
C1 C10 C5 118.69(19)
O1 C11 N1 121.60(17)
O1 C11 C1 120.75(17)
N1 C11 C1 117.62(16)
N1 C12 C13 103.27(19)
N1 C12 H12A 111.1
C13 C12 H12A 111.1
N1 C12 H12B 111.1
C13 C12 H12B 111.1
H12A C12 H12B 109.1
C14 C13 C12 105.8(2)
C14 C13 H13A 110.6
C12 C13 H13A 110.6
C14 C13 H13B 110.6
C12 C13 H13B 110.6
H13A C13 H13B 108.7
C13 C14 C15 105.1(2)
C13 C14 H14A 110.7
C15 C14 H14A 110.7
C13 C14 H14B 110.7
C15 C14 H14B 110.7
H14A C14 H14B 108.8
N1 C15 C16 110.77(16)
N1 C15 C14 103.36(17)
C16 C15 C14 111.55(19)
N1 C15 H15 110.3
C16 C15 H15 110.3
C14 C15 H15 110.3
O3 C16 O4 124.5(2)
O3 C16 C15 124.8(2)
O4 C16 C15 110.56(17)
O4 C17 H17B 109.5
O4 C17 H17C 109.5
H17B C17 H17C 109.5
O4 C17 H17A 109.5
H17B C17 H17A 109.5
H17C C17 H17A 109.5
O2 C18 C19 108.7(3)
O2 C18 H18A 110.0
C19 C18 H18A 110.0
O2 C18 H18B 110.0
C19 C18 H18B 110.0
H18A C18 H18B 108.3
C18 C19 H19B 109.5
C18 C19 H19A 109.5
H19B C19 H19A 109.5
C18 C19 H19C 109.5
H19B C19 H19C 109.5
H19A C19 H19C 109.5
C11 N1 C12 127.41(16)
C11 N1 C15 120.29(16)
C12 N1 C15 112.29(16)
C2 O2 C18 117.3(2)
C16 O4 C17 115.9(2)

loop_
_geom_bond_atom_site_label_1
_geom_bond_atom_site_label_2
_geom_bond_distance
C1 C2 1.359(3)
C1 C10 1.422(3)
C1 C11 1.506(3)
C2 O2 1.363(3)
C2 C3 1.427(3)
C3 C4 1.356(4)
C3 H3 0.9300
C4 C5 1.389(4)
C4 H4 0.9300
C5 C6 1.426(4)
C5 C10 1.430(3)
C6 C7 1.344(5)
C6 H6 0.9300
C7 C8 1.381(4)
C7 H7 0.9300
C8 C9 1.380(3)
C8 H8 0.9300
C9 C10 1.405(3)
C9 H9 0.9300
C11 O1 1.233(2)
C11 N1 1.329(2)
C12 N1 1.465(3)
C12 C13 1.493(4)
C12 H12A 0.9700
C12 H12B 0.9700
C13 C14 1.492(4)
C13 H13A 0.9700
C13 H13B 0.9700
C14 C15 1.538(3)
C14 H14A 0.9700
C14 H14B 0.9700
C15 N1 1.465(2)
C15 C16 1.511(3)
C15 H15 0.9800
C16 O3 1.191(3)
C16 O4 1.330(3)
C17 O4 1.442(3)
C17 H17B 0.9600
C17 H17C 0.9600
C17 H17A 0.9600
C18 O2 1.426(4)
C18 C19 1.450(5)
C18 H18A 0.9700
C18 H18B 0.9700
C19 H19B 0.9600
C19 H19A 0.9600
C19 H19C 0.9600

loop_
_geom_torsion_atom_site_label_1
_geom_torsion_atom_site_label_2
_geom_torsion_atom_site_label_3
_geom_torsion_atom_site_label_4
_geom_torsion
C10 C1 C2 O2 177.18(18)
C11 C1 C2 O2 -5.0(3)
C10 C1 C2 C3 -2.4(3)
C11 C1 C2 C3 175.41(19)
C1 C2 C3 C4 1.9(3)
O2 C2 C3 C4 -177.7(2)
C2 C3 C4 C5 -0.4(4)
C3 C4 C5 C6 178.2(2)
C3 C4 C5 C10 -0.6(3)
C4 C5 C6 C7 -178.9(2)
C10 C5 C6 C7 -0.1(3)
C5 C6 C7 C8 1.0(4)
C6 C7 C8 C9 -1.3(4)
C7 C8 C9 C10 0.5(4)
C8 C9 C10 C1 178.4(2)
C8 C9 C10 C5 0.5(3)
C2 C1 C10 C9 -176.6(2)
C11 C1 C10 C9 5.6(3)
C2 C1 C10 C5 1.4(3)
C11 C1 C10 C5 -176.42(17)
C4 C5 C10 C9 178.2(2)
C6 C5 C10 C9 -0.7(3)
C4 C5 C10 C1 0.1(3)
C6 C5 C10 C1 -178.74(18)
C2 C1 C11 O1 -87.9(2)
C10 C1 C11 O1 89.9(2)
C2 C1 C11 N1 94.0(2)
C10 C1 C11 N1 -88.1(2)
N1 C12 C13 C14 -30.2(3)
C12 C13 C14 C15 31.5(3)
C13 C14 C15 N1 -19.9(3)
C13 C14 C15 C16 -138.9(2)
N1 C15 C16 O3 -34.2(3)
C14 C15 C16 O3 80.3(3)
N1 C15 C16 O4 148.12(17)
C14 C15 C16 O4 -97.3(2)
O1 C11 N1 C12 178.7(2)
C1 C11 N1 C12 -3.3(3)
O1 C11 N1 C15 -0.2(3)
C1 C11 N1 C15 177.81(17)
C13 C12 N1 C11 -161.0(2)
C13 C12 N1 C15 18.0(3)
C16 C15 N1 C11 -60.3(2)
C14 C15 N1 C11 -179.90(19)
C16 C15 N1 C12 120.7(2)
C14 C15 N1 C12 1.1(2)
C1 C2 O2 C18 -155.0(3)
C3 C2 O2 C18 24.6(4)
C19 C18 O2 C2 166.9(3)
O3 C16 O4 C17 -0.3(3)
C15 C16 O4 C17 177.4(2)

loop_
_cod_related_entry_id
_cod_related_entry_database
_cod_related_entry_code
1 ChemSpider 17591106
